data_2200471
loop_
_publ_author_name
'Daly, Robert I.'
'Hockless, David C. R.'
'Taylor, Max R.'
'Martin, Lisandra L.'

_publ_section_title
;{2-(4,7-Dimethyl-1,4,7-triazacyclonon-1-yl)-<i>N</i>-methyl-<i>N</i>-[(1-methylbenzimidazol-2-yl)methyl]ethylamine}copper(II)
 bis(perchlorate)
;
_journal_issue 8
_journal_name_full 'Acta Crystallographica Section E'
_journal_page_first m355
_journal_page_last m356
_journal_paper_doi 10.1107/S1600536801011540
_journal_volume 57
_journal_year 2001
_chemical_formula_iupac '[Cu (C20 H34 N6)](Cl O4)2'
_chemical_formula_moiety 'C20 H34 Cu N6 2+, 2Cl O4 1-'
_chemical_formula_sum 'C20 H34 Cl2 Cu N6 O8'
_chemical_formula_weight 620.98
_space_group_IT_number 61
_symmetry_cell_setting orthorhombic
_symmetry_space_group_name_Hall '-P 2ac 2ab'
_symmetry_space_group_name_H-M 'P b c a'
_cell_angle_alpha 90
_cell_angle_beta 90
_cell_angle_gamma 90
_cell_formula_units_Z 8
_cell_length_a 12.978(2)
_cell_length_b 16.518(2)
_cell_length_c 23.950(4)
_cell_measurement_reflns_used 25
_cell_measurement_temperature 213.2
_cell_measurement_theta_max 49.8
_cell_measurement_theta_min 48.6
_cell_volume 5134.2(13)
_computing_cell_refinement 'MSC/AFC Diffractometer Control'
_computing_data_collection
;
MSC/AFC Diffractometer Control Software
(Molecular Structure Corporation, 1992)
;
_computing_data_reduction 'TEXSAN (Molecular Structure Corporation, 1992-1997)'
_computing_molecular_graphics 'Xtal3.4 PIG ORTEP'
_computing_publication_material 'Xtal3.4 BONDLA CIFIO'
_computing_structure_refinement 'Xtal3.4 CRYLSQ (Hall et al., 1995)'
_computing_structure_solution 'PATTYy in DIRDIF92 (Beurskens et al., 1992)'
_diffrn_ambient_temperature 213.2
_diffrn_measured_fraction_theta_full 1
_diffrn_measured_fraction_theta_max 1
_diffrn_measurement_device_type 'Rigaku AFC-6R'
_diffrn_measurement_method \w-2\q
_diffrn_radiation_monochromator graphite
_diffrn_radiation_source 'Rigaku rotating anode'
_diffrn_radiation_type 'Cu K\a'
_diffrn_radiation_wavelength 1.5418
_diffrn_reflns_av_R_equivalents 0
_diffrn_reflns_limit_h_max 14
_diffrn_reflns_limit_h_min 0
_diffrn_reflns_limit_k_max 18
_diffrn_reflns_limit_k_min 0
_diffrn_reflns_limit_l_max 26
_diffrn_reflns_limit_l_min 0
_diffrn_reflns_number 4291
_diffrn_reflns_reduction_process 'Lp corrections applied'
_diffrn_reflns_theta_full 60.07
_diffrn_reflns_theta_max 60.07
_diffrn_reflns_theta_min 1.85
_diffrn_standards_decay_% .54
_diffrn_standards_interval_count 150
_diffrn_standards_number 3
_exptl_absorpt_coefficient_mu 3.637
_exptl_absorpt_correction_T_max .483
_exptl_absorpt_correction_T_min .382
_exptl_absorpt_correction_type '\y scan'
_exptl_absorpt_process_details '(North et al., 1968)'
_exptl_crystal_colour blue
_exptl_crystal_density_diffrn 1.607
_exptl_crystal_density_meas ?
_exptl_crystal_description irregular
_exptl_crystal_F_000 2584.00
_exptl_crystal_size_max .40
_exptl_crystal_size_mid .28
_exptl_crystal_size_min .20
_refine_diff_density_max 1.195
_refine_diff_density_min -.547
_refine_ls_extinction_method none
_refine_ls_goodness_of_fit_ref 1.377
_refine_ls_hydrogen_treatment noref
_refine_ls_matrix_type full
_refine_ls_number_parameters 334
_refine_ls_number_reflns 3263
_refine_ls_R_factor_gt .054
_refine_ls_shift/su_max .0003
_refine_ls_structure_factor_coef Fsqd
_refine_ls_weighting_details 'calc w=1/[\s^2^(Fo^2^)+(0.1Fo^2^)^2^]'
_refine_ls_weighting_scheme calc
_refine_ls_wR_factor_ref .165
_reflns_number_gt 3263
_reflns_number_total 3823
_reflns_threshold_expression Fsqd>1.5\s(Fsqd)
_cod_data_source_file cv6040.cif
_cod_data_source_block I
_cod_depositor_comments
;
The following automatic conversions were performed:

'_exptl_crystal_density_meas' value 'not measured' was changed to '?'
- the value is perceived as not measured.

Automatic conversion script
Id: cif_fix_values 3008 2015-01-20 13:52:24Z robertas 
;
_cod_original_cell_volume 5134.0(10)
_cod_original_formula_sum 'C20 H34 Cl2 Cu N6 O8 '
_cod_database_code 2200471
_cod_database_fobs_code 2200471

loop_
_symmetry_equiv_pos_as_xyz
'  +x,  +y,  +z'
'1/2+x,1/2-y,  -z'
'  -x,1/2+y,1/2-z'
'1/2-x,  -y,1/2+z'
'  -x,  -y,  -z'
'1/2-x,1/2+y,  +z'
'  +x,1/2-y,1/2+z'
'1/2+x,  +y,1/2-z'

loop_
_atom_site_label
_atom_site_fract_x
_atom_site_fract_y
_atom_site_fract_z
_atom_site_U_iso_or_equiv
_atom_site_adp_type
_atom_site_calc_flag
_atom_site_calc_attached_atom
_atom_site_occupancy
_atom_site_disorder_assembly
_atom_site_disorder_group
Cu .16186(4) -.00140(3) .12678(2) .0211(4) Uani ? ? 1.00000 ? ?
Cl1 -.35065(8) .04176(8) .11549(5) .0423(7) Uani ? ? 1.00000 ? ?
Cl2 -.41164(8) -.28659(6) -.27905(5) .0400(6) Uani ? ? 1.00000 ? ?
O11 -.4288(3) .0894(3) .14298(19) .075(3) Uani ? ? 1.00000 ? ?
O12 -.2791(4) .0166(3) .1562(2) .093(4) Uani ? ? 1.00000 ? ?
O13 -.2996(3) .0904(3) .07510(17) .075(3) Uani ? ? 1.00000 ? ?
O14 -.3983(3) -.0255(3) .0899(2) .084(3) Uani ? ? 1.00000 ? ?
O21 -.3395(4) -.2251(3) -.2759(2) .089(3) Uani ? ? 1.00000 ? ?
O22 -.3669(3) -.3631(2) -.26532(18) .069(3) Uani ? ? 1.00000 ? ?
O23 -.4516(5) -.2871(3) -.3334(2) .111(4) Uani ? ? 1.00000 ? ?
O24 -.4930(6) -.2724(4) -.2432(3) .157(6) Uani ? ? 1.00000 ? ?
N1 .2295(2) .07895(18) .17890(13) .0236(16) Uani ? ? 1.00000 ? ?
N2 .2440(3) .06738(18) .06230(13) .0264(17) Uani ? ? 1.00000 ? ?
N3 .3004(3) -.06548(19) .13277(14) .0257(17) Uani ? ? 1.00000 ? ?
N4 .0271(2) .0265(2) .16738(13) .0244(17) Uani ? ? 1.00000 ? ?
N5 .0712(2) -.0849(2) .09150(13) .0251(17) Uani ? ? 1.00000 ? ?
N6 -.0604(3) -.1683(2) .10945(15) .034(2) Uani ? ? 1.00000 ? ?
C1 .2911(3) .1401(2) .14838(17) .030(2) Uani ? ? 1.00000 ? ?
C2 .2521(3) .1478(2) .08901(17) .032(2) Uani ? ? 1.00000 ? ?
C3 .3473(3) .0299(3) .05528(18) .033(2) Uani ? ? 1.00000 ? ?
C4 .3502(3) -.0574(2) .07673(18) .030(2) Uani ? ? 1.00000 ? ?
C5 .3632(3) -.0265(3) .17784(18) .031(2) Uani ? ? 1.00000 ? ?
C6 .2951(3) .0253(3) .21475(16) .028(2) Uani ? ? 1.00000 ? ?
C7 .1896(4) .0746(3) .00866(18) .039(2) Uani ? ? 1.00000 ? ?
C8 .2860(4) -.1529(2) .1457(2) .038(2) Uani ? ? 1.00000 ? ?
C9 .1466(3) .1196(3) .21298(18) .030(2) Uani ? ? 1.00000 ? ?
C10 .0581(3) .0623(3) .22223(16) .030(2) Uani ? ? 1.00000 ? ?
C11 -.0309(3) -.0496(3) .17436(17) .031(2) Uani ? ? 1.00000 ? ?
C12 -.0075(3) -.1007(2) .12460(15) .026(2) Uani ? ? 1.00000 ? ?
C13 -.0110(3) -.1981(2) .06251(17) .031(2) Uani ? ? 1.00000 ? ?
C14 -.0341(4) -.2651(3) .0287(2) .044(3) Uani ? ? 1.00000 ? ?
C15 .0285(4) -.2757(3) -.0175(2) .046(3) Uani ? ? 1.00000 ? ?
C16 .1090(4) -.2229(3) -.0310(2) .040(3) Uani ? ? 1.00000 ? ?
C17 .1307(3) -.1568(3) .00347(17) .031(2) Uani ? ? 1.00000 ? ?
C18 .0696(3) -.1458(2) .05065(16) .026(2) Uani ? ? 1.00000 ? ?
C19 -.1509(4) -.2018(3) .1377(2) .048(3) Uani ? ? 1.00000 ? ?
C20 -.0322(4) .0844(3) .1331(2) .038(3) Uani ? ? 1.00000 ? ?
H1a .28600 .19090 .16680 .03700 Uiso ? ? 1.00000 ? ?
H1b .36160 .12340 .14800 .03700 Uiso ? ? 1.00000 ? ?
H2a .18650 .17290 .08940 .03900 Uiso ? ? 1.00000 ? ?
H2b .29900 .18030 .06820 .03900 Uiso ? ? 1.00000 ? ?
H3a .39650 .06090 .07510 .04100 Uiso ? ? 1.00000 ? ?
H3b .36420 .02960 .01660 .04100 Uiso ? ? 1.00000 ? ?
H4a .42010 -.07380 .07970 .03800 Uiso ? ? 1.00000 ? ?
H4b .31520 -.09110 .05100 .03800 Uiso ? ? 1.00000 ? ?
H5a .41500 .00660 .16110 .03700 Uiso ? ? 1.00000 ? ?
H5b .39570 -.06730 .19970 .03700 Uiso ? ? 1.00000 ? ?
H6a .33610 .05750 .23870 .03500 Uiso ? ? 1.00000 ? ?
H6b .25160 -.00890 .23670 .03500 Uiso ? ? 1.00000 ? ?
H7a .22630 .10980 -.01550 .04800 Uiso ? ? 1.00000 ? ?
H7b .18390 .02260 -.00840 .04800 Uiso ? ? 1.00000 ? ?
H7c .12200 .09570 .01460 .04800 Uiso ? ? 1.00000 ? ?
H8a .35050 -.17890 .14710 .04600 Uiso ? ? 1.00000 ? ?
H8b .24440 -.17690 .11730 .04600 Uiso ? ? 1.00000 ? ?
H8c .25180 -.15800 .18070 .04600 Uiso ? ? 1.00000 ? ?
H9a .17410 .13550 .24800 .03800 Uiso ? ? 1.00000 ? ?
H9b .12220 .16600 .19360 .03800 Uiso ? ? 1.00000 ? ?
H10a .07900 .02020 .24710 .03700 Uiso ? ? 1.00000 ? ?
H10b .00150 .09060 .23810 .03700 Uiso ? ? 1.00000 ? ?
H11a -.01100 -.07620 .20760 .03700 Uiso ? ? 1.00000 ? ?
H11b -.10330 -.03820 .17590 .03700 Uiso ? ? 1.00000 ? ?
H14 -.08820 -.30150 .03750 .05200 Uiso ? ? 1.00000 ? ?
H15 .01540 -.32020 -.04190 .05500 Uiso ? ? 1.00000 ? ?
H16 .14890 -.23160 -.06330 .04800 Uiso ? ? 1.00000 ? ?
H17 .18570 -.12060 -.00500 .03800 Uiso ? ? 1.00000 ? ?
H19a -.13300 -.21490 .17530 .06000 Uiso ? ? 1.00000 ? ?
H19b -.20440 -.16290 .13760 .06000 Uiso ? ? 1.00000 ? ?
H19c -.17250 -.24930 .11890 .06000 Uiso ? ? 1.00000 ? ?
H20a .00650 .13270 .12840 .04600 Uiso ? ? 1.00000 ? ?
H20b -.04620 .06120 .09750 .04600 Uiso ? ? 1.00000 ? ?
H20c -.09560 .09660 .15120 .04600 Uiso ? ? 1.00000 ? ?

loop_
_atom_site_aniso_label
_atom_site_aniso_U_11
_atom_site_aniso_U_22
_atom_site_aniso_U_33
_atom_site_aniso_U_12
_atom_site_aniso_U_13
_atom_site_aniso_U_23
Cu .0232(4) .0214(4) .0187(4) -.0018(2) .0002(2) -.0030(2)
Cl1 .0364(6) .0650(8) .0257(6) -.0084(5) .0014(4) .0081(5)
Cl2 .0421(6) .0358(6) .0420(7) .0039(4) .0007(5) .0065(5)
O11 .060(2) .090(3) .074(3) -.011(2) .022(2) -.015(3)
O12 .068(3) .133(4) .078(3) .001(3) -.028(3) .042(3)
O13 .083(3) .073(3) .069(3) .017(2) .044(2) .037(2)
O14 .066(3) .108(4) .078(3) -.026(3) .007(2) -.038(3)
O21 .091(3) .061(3) .116(4) -.026(2) -.033(3) .001(3)
O22 .084(3) .050(2) .071(3) .025(2) .002(2) .013(2)
O23 .164(5) .076(3) .093(4) -.029(3) -.076(4) .023(3)
O24 .156(5) .120(4) .195(7) .077(4) .127(5) .075(5)
N1 .0263(17) .0227(15) .0217(17) .0001(13) .0008(14) -.0035(13)
N2 .0370(18) .0215(16) .0206(16) -.0005(14) -.0009(14) .0015(13)
N3 .0275(17) .0229(17) .0269(18) .0029(14) -.0004(14) .0003(13)
N4 .0240(17) .0268(16) .0222(17) .0008(14) .0026(13) -.0030(14)
N5 .0276(17) .0248(16) .0230(17) -.0049(13) -.0012(14) -.0039(14)
N6 .036(2) .035(2) .0319(19) -.0102(16) -.0046(16) -.0009(16)
C1 .040(2) .0203(19) .029(2) -.0029(17) .0011(19) -.0024(17)
C2 .041(2) .022(2) .032(2) -.0028(17) .0041(19) -.0001(17)
C3 .031(2) .042(2) .028(2) -.0096(19) .0078(17) -.001(2)
C4 .031(2) .029(2) .031(2) .0028(16) -.0008(17) -.0104(18)
C5 .028(2) .033(2) .032(2) .0033(18) -.0108(18) -.0035(19)
C6 .028(2) .034(2) .023(2) -.0023(18) -.0048(16) -.0012(18)
C7 .060(3) .035(2) .024(2) .000(2) -.006(2) .0064(18)
C8 .045(3) .023(2) .046(3) .0011(18) -.008(2) .004(2)
C9 .032(2) .032(2) .027(2) .0000(17) .0011(17) -.0103(18)
C10 .030(2) .038(2) .023(2) -.0020(17) .0041(17) -.0085(17)
C11 .026(2) .039(2) .026(2) -.0088(18) .0083(17) -.0008(18)
C12 .025(2) .030(2) .025(2) -.0043(17) -.0043(16) .0028(17)
C13 .037(2) .030(2) .025(2) -.0051(17) -.0034(18) -.0034(18)
C14 .049(3) .039(3) .044(3) -.011(2) -.006(2) -.005(2)
C15 .066(3) .032(2) .041(3) -.008(2) -.016(2) -.015(2)
C16 .049(3) .040(3) .030(2) .003(2) -.009(2) -.009(2)
C17 .038(2) .031(2) .025(2) -.0015(18) -.0046(18) -.0057(18)
C18 .035(2) .024(2) .019(2) -.0006(17) -.0072(17) -.0023(16)
C19 .041(3) .056(3) .047(3) -.023(2) .007(2) -.004(3)
C20 .039(3) .035(2) .039(3) .008(2) .002(2) -.001(2)

loop_
_atom_type_symbol
_atom_type_scat_dispersion_real
_atom_type_scat_dispersion_imag
_atom_type_scat_source
C .017029 .008972 'Int Tables Vol IV Tables 2.2B and 2.3.1'
H 0 0 'Int Tables Vol IV Tables 2.2B and 2.3.1'
Cl .348023 .702027 'Int Tables Vol IV Tables 2.2B and 2.3.1'
Cu -2.019 .588989 'Int Tables Vol IV Tables 2.2B and 2.3.1'
N .028992 .018005 'Int Tables Vol IV Tables 2.2B and 2.3.1'
O .046997 .031982 'Int Tables Vol IV Tables 2.2B and 2.3.1'

loop_
_geom_angle_atom_site_label_1
_geom_angle_atom_site_label_2
_geom_angle_atom_site_label_3
_geom_angle
_geom_angle_publ_flag
N1 Cu N2 83.33(12) yes
N1 Cu N3 85.23(13) yes
N1 Cu N4 85.97(13) yes
N1 Cu N5 165.60(13) yes
N2 Cu N3 83.84(12) yes
N2 Cu N4 129.11(12) yes
N2 Cu N5 110.22(12) yes
N3 Cu N4 144.42(13) yes
N3 Cu N5 100.68(13) yes
N4 Cu N5 81.62(13) yes
O11 Cl1 O12 107.9(3) ?
O11 Cl1 O13 109.2(3) ?
O11 Cl1 O14 108.6(3) ?
O12 Cl1 O13 109.3(3) ?
O12 Cl1 O14 110.9(3) ?
O13 Cl1 O14 110.7(3) ?
O21 Cl2 O22 111.2(3) ?
O21 Cl2 O23 107.8(3) ?
O21 Cl2 O24 111.0(3) ?
O22 Cl2 O23 111.1(3) ?
O22 Cl2 O24 108.5(3) ?
O23 Cl2 O24 107.2(4) ?
Cu N1 C1 112.2(2) ?
Cu N1 C6 102.3(2) ?
Cu N1 C9 108.5(2) ?
C1 N1 C6 112.2(3) ?
C1 N1 C9 110.4(3) ?
C6 N1 C9 111.0(3) ?
Cu N2 C2 101.3(2) ?
Cu N2 C3 107.6(2) ?
Cu N2 C7 115.1(3) ?
C2 N2 C3 111.0(3) ?
C2 N2 C7 109.8(3) ?
C3 N2 C7 111.6(3) ?
Cu N3 C4 105.4(2) ?
Cu N3 C5 107.4(2) ?
Cu N3 C8 113.4(3) ?
C4 N3 C5 111.9(3) ?
C4 N3 C8 109.1(3) ?
C5 N3 C8 109.6(3) ?
Cu N4 C10 106.0(2) ?
Cu N4 C11 107.3(2) ?
Cu N4 C20 109.0(3) ?
C10 N4 C11 112.0(3) ?
C10 N4 C20 111.9(3) ?
C11 N4 C20 110.4(3) ?
Cu N5 C12 109.8(3) ?
Cu N5 C18 142.9(3) ?
C12 N5 C18 105.4(3) ?
C12 N6 C13 105.9(3) ?
C12 N6 C19 126.3(4) ?
C13 N6 C19 127.7(4) ?
N1 C1 C2 109.9(3) ?
N1 C1 H1a 109.6 ?
N1 C1 H1b 109.0 ?
C2 C1 H1a 109.7 ?
C2 C1 H1b 109.6 ?
H1a C1 H1b 109.0 ?
N2 C2 C1 110.7(3) ?
N2 C2 H2a 109.5 ?
N2 C2 H2b 109.0 ?
C1 C2 H2a 109.2 ?
C1 C2 H2b 109.0 ?
H2a C2 H2b 109.5 ?
N2 C3 C4 112.1(3) ?
N2 C3 H3a 109.1 ?
N2 C3 H3b 108.7 ?
C4 C3 H3a 108.9 ?
C4 C3 H3b 108.4 ?
H3a C3 H3b 109.6 ?
N3 C4 C3 112.0(3) ?
N3 C4 H4a 108.7 ?
N3 C4 H4b 109.0 ?
C3 C4 H4a 108.5 ?
C3 C4 H4b 108.9 ?
H4a C4 H4b 109.9 ?
N3 C5 C6 110.3(3) ?
N3 C5 H5a 109.1 ?
N3 C5 H5b 109.5 ?
C6 C5 H5a 109.3 ?
C6 C5 H5b 109.7 ?
H5a C5 H5b 108.9 ?
N1 C6 C5 109.3(3) ?
N1 C6 H6a 109.6 ?
N1 C6 H6b 109.2 ?
C5 C6 H6a 110.1 ?
C5 C6 H6b 109.3 ?
H6a C6 H6b 109.3 ?
N2 C7 H7a 110.0 ?
N2 C7 H7b 109.8 ?
N2 C7 H7c 109.9 ?
H7a C7 H7b 109.3 ?
H7a C7 H7c 109.2 ?
H7b C7 H7c 108.7 ?
N3 C8 H8a 109.8 ?
N3 C8 H8b 109.0 ?
N3 C8 H8c 109.2 ?
H8a C8 H8b 109.7 ?
H8a C8 H8c 110.0 ?
H8b C8 H8c 109.1 ?
N1 C9 C10 110.1(3) ?
N1 C9 H9a 109.5 ?
N1 C9 H9b 109.4 ?
C10 C9 H9a 109.4 ?
C10 C9 H9b 109.0 ?
H9a C9 H9b 109.5 ?
N4 C10 C9 108.9(3) ?
N4 C10 H10a 109.6 ?
N4 C10 H10b 109.8 ?
C9 C10 H10a 109.5 ?
C9 C10 H10b 109.9 ?
H10a C10 H10b 109.2 ?
N4 C11 C12 106.7(3) ?
N4 C11 H11a 110.6 ?
N4 C11 H11b 109.8 ?
C12 C11 H11a 110.7 ?
C12 C11 H11b 110.0 ?
H11a C11 H11b 109.1 ?
N5 C12 N6 113.2(3) ?
N5 C12 C11 121.7(4) ?
N6 C12 C11 125.1(4) ?
N6 C13 C14 130.5(4) ?
N6 C13 C18 107.1(3) ?
C14 C13 C18 122.3(4) ?
C13 C14 C15 115.8(4) ?
C13 C14 H14 122.0 ?
C15 C14 H14 122.2 ?
C14 C15 C16 123.0(4) ?
C14 C15 H15 118.9 ?
C16 C15 H15 118.1 ?
C15 C16 C17 120.1(4) ?
C15 C16 H16 120.4 ?
C17 C16 H16 119.5 ?
C16 C17 C18 117.8(4) ?
C16 C17 H17 121.0 ?
C18 C17 H17 121.2 ?
N5 C18 C13 108.3(3) ?
N5 C18 C17 130.6(4) ?
C13 C18 C17 121.0(4) ?
N6 C19 H19a 109.0 ?
N6 C19 H19b 109.3 ?
N6 C19 H19c 109.3 ?
H19a C19 H19b 109.6 ?
H19a C19 H19c 109.4 ?
H19b C19 H19c 110.1 ?
N4 C20 H20a 109.5 ?
N4 C20 H20b 109.7 ?
N4 C20 H20c 109.6 ?
H20a C20 H20b 109.4 ?
H20a C20 H20c 109.5 ?
H20b C20 H20c 109.2 ?

loop_
_geom_bond_atom_site_label_1
_geom_bond_atom_site_label_2
_geom_bond_site_symmetry_1
_geom_bond_site_symmetry_2
_geom_bond_distance
_geom_bond_publ_flag
Cu N1 . . 2.022(3) yes
Cu N2 . . 2.194(3) yes
Cu N3 . . 2.091(3) yes
Cu N4 . . 2.053(3) yes
Cu N5 . . 2.000(3) yes
Cl1 O11 . . 1.443(5) ?
Cl1 O12 . . 1.409(5) ?
Cl1 O13 . . 1.421(4) ?
Cl1 O14 . . 1.411(5) ?
Cl2 O21 . . 1.383(5) ?
Cl2 O22 . . 1.428(4) ?
Cl2 O23 . . 1.401(6) ?
Cl2 O24 . . 1.381(8) ?
N1 C1 . . 1.481(5) ?
N1 C6 . . 1.499(5) ?
N1 C9 . . 1.508(5) ?
N2 C2 . . 1.479(5) ?
N2 C3 . . 1.486(5) ?
N2 C7 . . 1.470(6) ?
N3 C4 . . 1.496(5) ?
N3 C5 . . 1.498(5) ?
N3 C8 . . 1.488(5) ?
N4 C10 . . 1.496(5) ?
N4 C11 . . 1.475(5) ?
N4 C20 . . 1.477(6) ?
N5 C12 . . 1.319(5) ?
N5 C18 . . 1.403(5) ?
N6 C12 . . 1.359(5) ?
N6 C13 . . 1.384(5) ?
N6 C19 . . 1.464(6) ?
C1 C2 . . 1.515(6) ?
C1 H1a . . .951 ?
C1 H1b . . .955 ?
C2 H2a . . .946 ?
C2 H2b . . .952 ?
C3 C4 . . 1.532(6) ?
C3 H3a . . .946 ?
C3 H3b . . .952 ?
C4 H4a . . .950 ?
C4 H4b . . .946 ?
C5 C6 . . 1.515(6) ?
C5 H5a . . .955 ?
C5 H5b . . .952 ?
C6 H6a . . .946 ?
C6 H6b . . .956 ?
C7 H7a . . .948 ?
C7 H7b . . .954 ?
C7 H7c . . .955 ?
C8 H8a . . .942 ?
C8 H8b . . .955 ?
C8 H8c . . .952 ?
C9 C10 . . 1.504(6) ?
C9 H9a . . .949 ?
C9 H9b . . .950 ?
C10 H10a . . .955 ?
C10 H10b . . .950 ?
C11 C12 . . 1.492(6) ?
C11 H11a . . .946 ?
C11 H11b . . .958 ?
C13 C14 . . 1.404(6) ?
C13 C18 . . 1.386(6) ?
C14 C15 . . 1.383(7) ?
C14 H14 . . .948 ?
C15 C16 . . 1.399(7) ?
C15 H15 . . .955 ?
C16 C17 . . 1.398(6) ?
C16 H16 . . .942 ?
C17 C18 . . 1.392(6) ?
C17 H17 . . .952 ?
C19 H19a . . .955 ?
C19 H19b . . .946 ?
C19 H19c . . .947 ?
C20 H20a . . .949 ?
C20 H20b . . .952 ?
C20 H20c . . .951 ?
